data_7011340
loop_
_publ_author_name
'Philip C. Andrews'
'Jonathan G. MacLellan'
'Robert E. Mulvey'
'Peter J. Nichols'

_publ_section_title
;
 New homo- and hetero-alkali metal alkoxide cages; crystal structures
 of [Me2N(CH2)2OLi]8 and [{Me2N(CH2)2O}12Li8K6]O
;
_journal_issue 8
_journal_name_full 'J. Chem. Soc., Dalton Trans.'
_journal_page_first 1651
_journal_page_last 1655
_journal_paper_doi 10.1039/b110708a
_journal_year 2002
_chemical_formula_sum 'C32 H80 Li8 N8 O8'
_chemical_formula_weight 760.56
_chemical_name_systematic
; 
? 
;
_space_group_IT_number 15
_symmetry_cell_setting monoclinic
_symmetry_space_group_name_Hall '-C 2yc'
_symmetry_space_group_name_H-M 'C 1 2/c 1'
_atom_sites_solution_hydrogens geom
_atom_sites_solution_primary direct
_atom_sites_solution_secondary difmap
_audit_creation_method SHELXL-97
_cell_angle_alpha 90.00
_cell_angle_beta 95.30(3)
_cell_angle_gamma 90.00
_cell_formula_units_Z 4
_cell_length_a 18.571(4)
_cell_length_b 13.243(3)
_cell_length_c 19.467(4)
_cell_measurement_temperature 293(2)
_cell_volume 4767.2(18)
_computing_cell_refinement 'Bruker XSCANS'
_computing_data_collection 'Bruker XSCANS'
_computing_data_reduction 'Bruker SHELXTL'
_computing_molecular_graphics 'Bruker SHELXTL'
_computing_publication_material 'Bruker SHELXTL'
_computing_structure_refinement 'SHELXL-97 (Sheldrick, 1997)'
_computing_structure_solution 'SHELXS-97 (Sheldrick, 1990)'
_diffrn_ambient_temperature 293(2)
_diffrn_measured_fraction_theta_full 0.992
_diffrn_measured_fraction_theta_max 0.992
_diffrn_measurement_device_type 'Bruker P4'
_diffrn_measurement_method '\w scans'
_diffrn_radiation_monochromator graphite
_diffrn_radiation_source 'fine-focus sealed tube'
_diffrn_radiation_type MoK\a
_diffrn_radiation_wavelength 0.71073
_diffrn_reflns_av_R_equivalents 0.0679
_diffrn_reflns_av_sigmaI/netI 0.0435
_diffrn_reflns_limit_h_max 24
_diffrn_reflns_limit_h_min -24
_diffrn_reflns_limit_k_max 17
_diffrn_reflns_limit_k_min -17
_diffrn_reflns_limit_l_max 25
_diffrn_reflns_limit_l_min -25
_diffrn_reflns_number 34585
_diffrn_reflns_theta_full 28.30
_diffrn_reflns_theta_max 28.30
_diffrn_reflns_theta_min 2.75
_exptl_absorpt_coefficient_mu 0.072
_exptl_absorpt_correction_type none
_exptl_crystal_density_diffrn 1.060
_exptl_crystal_density_method 'not measured'
_exptl_crystal_F_000 1664
_refine_diff_density_max 0.243
_refine_diff_density_min -0.220
_refine_diff_density_rms 0.042
_refine_ls_extinction_method none
_refine_ls_goodness_of_fit_ref 1.077
_refine_ls_hydrogen_treatment mixed
_refine_ls_matrix_type full
_refine_ls_number_parameters 261
_refine_ls_number_reflns 5885
_refine_ls_number_restraints 0
_refine_ls_restrained_S_all 1.077
_refine_ls_R_factor_all 0.0738
_refine_ls_R_factor_gt 0.0483
_refine_ls_shift/su_max 0.000
_refine_ls_shift/su_mean 0.000
_refine_ls_structure_factor_coef Fsqd
_refine_ls_weighting_details 'calc w=1/[\s^2^(Fo^2^)+(0.1000P)^2^+0.0000P] where P=(Fo^2^+2Fc^2^)/3'
_refine_ls_weighting_scheme calc
_refine_ls_wR_factor_gt 0.1447
_refine_ls_wR_factor_ref 0.1604
_reflns_number_gt 4267
_reflns_number_total 5885
_reflns_threshold_expression >2sigma(I)
_cod_data_source_file b110708a.txt
_cod_data_source_block jon1
_cod_depositor_comments
;
The following automatic conversions were performed:
'_symmetry_cell_setting' value 'Monoclinic' changed to 'monoclinic'
according to '/home/saulius/struct/CIF-dictionaries/cif_core.dic'
dictionary named 'cif_core.dic' version 2.4.1 from 2010-06-29.

Automatic conversion script
Id: cif_fix_enum 1527 2010-12-29 10:47:43Z saulius 
;
_cod_original_cell_volume 4767.1(16)
_cod_original_sg_symbol_H-M C2/c
_cod_database_code 7011340

loop_
_symmetry_equiv_pos_as_xyz
'x, y, z'
'-x, y, -z+1/2'
'x+1/2, y+1/2, z'
'-x+1/2, y+1/2, -z+1/2'
'-x, -y, -z'
'x, -y, z-1/2'
'-x+1/2, -y+1/2, -z'
'x+1/2, -y+1/2, z-1/2'

loop_
_atom_site_label
_atom_site_type_symbol
_atom_site_fract_x
_atom_site_fract_y
_atom_site_fract_z
_atom_site_U_iso_or_equiv
_atom_site_adp_type
_atom_site_occupancy
_atom_site_symmetry_multiplicity
_atom_site_calc_flag
_atom_site_refinement_flags
_atom_site_disorder_assembly
_atom_site_disorder_group
O3 O 0.11542(4) 0.11515(6) 0.25385(4) 0.0228(2) Uani 1 1 d . . .
O4 O 0.01980(5) -0.01795(6) 0.32509(4) 0.0241(2) Uani 1 1 d . . .
C9 C 0.18894(7) 0.11978(11) 0.27542(7) 0.0316(3) Uani 1 1 d . . .
H24 H 0.2028 0.1898 0.2829 0.038 Uiso 1 1 calc R . .
H23 H 0.2162 0.0932 0.2393 0.038 Uiso 1 1 calc R . .
C10 C 0.20830(7) 0.06086(11) 0.34115(7) 0.0317(3) Uani 1 1 d . . .
H11A H 0.1988 -0.0102 0.3325 0.038 Uiso 1 1 calc R . .
H11B H 0.2596 0.0685 0.3547 0.038 Uiso 1 1 calc R . .
C13 C 0.00715(8) -0.09113(11) 0.37307(7) 0.0324(3) Uani 1 1 d . . .
H32 H -0.0150 -0.0600 0.4110 0.039 Uiso 1 1 calc R . .
H31 H 0.0529 -0.1201 0.3913 0.039 Uiso 1 1 calc R . .
C14 C -0.04208(8) -0.17521(10) 0.34236(8) 0.0337(3) Uani 1 1 d . . .
H33 H -0.0164 -0.2140 0.3101 0.040 Uiso 1 1 calc R . .
H34 H -0.0537 -0.2203 0.3790 0.040 Uiso 1 1 calc R . .
Li1 Li 0.06235(12) 0.11396(16) 0.33830(11) 0.0246(5) Uani 1 1 d . . .
O1 O 0.00714(5) 0.22764(6) 0.36216(4) 0.0234(2) Uani 1 1 d . . .
N3 N 0.16716(6) 0.09472(8) 0.39809(5) 0.0266(3) Uani 1 1 d . . .
N4 N -0.10941(6) -0.13630(8) 0.30660(6) 0.0282(3) Uani 1 1 d . . .
C12 C 0.17306(10) 0.02066(14) 0.45347(8) 0.0474(4) Uani 1 1 d . . .
H28 H 0.2222 0.0178 0.4736 0.071 Uiso 1 1 calc R . .
H30 H 0.1589 -0.0445 0.4353 0.071 Uiso 1 1 calc R . .
H29 H 0.1420 0.0398 0.4881 0.071 Uiso 1 1 calc R . .
C11 C 0.19286(10) 0.19180(13) 0.42382(10) 0.0496(4) Uani 1 1 d . . .
H26 H 0.1665 0.2115 0.4618 0.074 Uiso 1 1 calc R . .
H25 H 0.1858 0.2411 0.3877 0.074 Uiso 1 1 calc R . .
H27 H 0.2434 0.1872 0.4391 0.074 Uiso 1 1 calc R . .
C16 C -0.15865(9) -0.10125(12) 0.35571(9) 0.0415(4) Uani 1 1 d . . .
H39 H -0.1716 -0.1569 0.3837 0.062 Uiso 1 1 calc R . .
H38 H -0.2014 -0.0739 0.3311 0.062 Uiso 1 1 calc R . .
H40 H -0.1353 -0.0499 0.3846 0.062 Uiso 1 1 calc R . .
N1 N -0.13978(6) 0.23839(8) 0.39808(6) 0.0269(3) Uani 1 1 d . . .
C1 C -0.00698(8) 0.22941(11) 0.43106(7) 0.0313(3) Uani 1 1 d . . .
H22 H -0.0031 0.2983 0.4479 0.038 Uiso 1 1 calc R . .
H21 H 0.0293 0.1895 0.4579 0.038 Uiso 1 1 calc R . .
C2 C -0.08165(8) 0.18858(11) 0.44214(7) 0.0316(3) Uani 1 1 d . . .
H3 H -0.0828 0.1167 0.4326 0.038 Uiso 1 1 calc R . .
H4 H -0.0903 0.1979 0.4901 0.038 Uiso 1 1 calc R . .
C15 C -0.14506(9) -0.21416(12) 0.26235(9) 0.0430(4) Uani 1 1 d . . .
H36 H -0.1540 -0.2725 0.2896 0.064 Uiso 1 1 calc R . .
H35 H -0.1145 -0.2326 0.2272 0.064 Uiso 1 1 calc R . .
H37 H -0.1901 -0.1885 0.2411 0.064 Uiso 1 1 calc R . .
C3 C -0.20812(8) 0.18594(12) 0.40400(8) 0.0373(4) Uani 1 1 d . . .
H8 H -0.2195 0.1878 0.4511 0.056 Uiso 1 1 calc R . .
H10 H -0.2038 0.1170 0.3896 0.056 Uiso 1 1 calc R . .
H9 H -0.2459 0.2186 0.3752 0.056 Uiso 1 1 calc R . .
C4 C -0.14751(10) 0.34438(11) 0.41753(8) 0.0405(4) Uani 1 1 d . . .
H6 H -0.1877 0.3737 0.3900 0.061 Uiso 1 1 calc R . .
H5 H -0.1041 0.3804 0.4100 0.061 Uiso 1 1 calc R . .
H7 H -0.1558 0.3485 0.4654 0.061 Uiso 1 1 calc R . .
Li3 Li 0.08615(12) 0.22773(16) 0.19701(11) 0.0252(5) Uani 1 1 d . . .
N2 N 0.07208(6) 0.48010(8) 0.36161(6) 0.0294(3) Uani 1 1 d . . .
C6 C 0.10257(9) 0.51635(11) 0.29889(7) 0.0343(3) Uani 1 1 d . . .
H14 H 0.1423 0.5621 0.3120 0.041 Uiso 1 1 calc R . .
H13 H 0.0658 0.5538 0.2709 0.041 Uiso 1 1 calc R . .
C5 C 0.12992(8) 0.43021(11) 0.25595(8) 0.0338(3) Uani 1 1 d . . .
H12 H 0.1478 0.4579 0.2146 0.041 Uiso 1 1 calc R . .
H11 H 0.1700 0.3969 0.2823 0.041 Uiso 1 1 calc R . .
C7 C 0.12999(9) 0.45645(12) 0.41545(8) 0.0435(4) Uani 1 1 d . . .
H16 H 0.1564 0.5169 0.4284 0.065 Uiso 1 1 calc R . .
H15 H 0.1621 0.4077 0.3983 0.065 Uiso 1 1 calc R . .
H17 H 0.1094 0.4292 0.4550 0.065 Uiso 1 1 calc R . .
C8 C 0.02553(10) 0.55689(13) 0.38831(9) 0.0462(4) Uani 1 1 d . . .
H19 H 0.0066 0.5322 0.4293 0.069 Uiso 1 1 calc R . .
H20 H -0.0137 0.5719 0.3542 0.069 Uiso 1 1 calc R . .
H18 H 0.0531 0.6171 0.3990 0.069 Uiso 1 1 calc R . .
O2 O 0.07658(5) 0.35980(6) 0.23719(4) 0.0248(2) Uani 1 1 d . . .
Li2 Li 0.01768(12) 0.35036(16) 0.31413(11) 0.0266(5) Uani 1 1 d . . .
Li4 Li 0.06521(12) -0.00922(16) 0.24008(11) 0.0257(5) Uani 1 1 d . . .

loop_
_atom_site_aniso_label
_atom_site_aniso_U_11
_atom_site_aniso_U_22
_atom_site_aniso_U_33
_atom_site_aniso_U_23
_atom_site_aniso_U_13
_atom_site_aniso_U_12
O3 0.0181(4) 0.0250(4) 0.0253(4) 0.0020(4) 0.0015(3) -0.0015(3)
O4 0.0246(5) 0.0235(4) 0.0241(5) 0.0048(3) 0.0016(4) -0.0032(3)
C9 0.0210(7) 0.0448(8) 0.0291(7) 0.0027(6) 0.0025(5) -0.0017(6)
C10 0.0238(7) 0.0366(7) 0.0342(7) -0.0010(6) 0.0006(6) 0.0039(6)
C13 0.0307(7) 0.0346(7) 0.0311(7) 0.0109(6) -0.0022(6) -0.0068(6)
C14 0.0327(8) 0.0259(7) 0.0430(8) 0.0083(6) 0.0059(6) -0.0023(6)
Li1 0.0245(11) 0.0244(10) 0.0248(10) 0.0009(9) 0.0016(9) -0.0022(8)
O1 0.0239(5) 0.0249(4) 0.0216(4) 0.0003(4) 0.0035(4) 0.0004(3)
N3 0.0261(6) 0.0281(6) 0.0250(6) 0.0002(4) -0.0008(5) -0.0016(4)
N4 0.0242(6) 0.0256(6) 0.0351(6) -0.0032(5) 0.0045(5) -0.0057(5)
C12 0.0447(10) 0.0602(11) 0.0363(8) 0.0158(8) -0.0021(7) 0.0001(8)
C11 0.0430(10) 0.0456(9) 0.0602(11) -0.0208(8) 0.0057(8) -0.0101(8)
C16 0.0373(8) 0.0406(9) 0.0486(9) -0.0050(7) 0.0150(7) -0.0031(7)
N1 0.0270(6) 0.0279(6) 0.0269(6) 0.0002(4) 0.0075(5) 0.0026(5)
C1 0.0289(7) 0.0425(8) 0.0226(7) 0.0003(6) 0.0022(5) 0.0013(6)
C2 0.0324(8) 0.0396(8) 0.0235(7) 0.0072(6) 0.0068(6) 0.0022(6)
C15 0.0382(9) 0.0383(8) 0.0531(10) -0.0116(7) 0.0076(7) -0.0146(7)
C3 0.0296(8) 0.0460(9) 0.0379(8) 0.0023(7) 0.0110(6) -0.0009(7)
C4 0.0521(10) 0.0318(8) 0.0396(8) -0.0041(6) 0.0144(7) 0.0060(7)
Li3 0.0261(11) 0.0243(10) 0.0253(11) 0.0015(9) 0.0031(9) 0.0014(9)
N2 0.0335(6) 0.0256(6) 0.0286(6) -0.0041(5) 0.0001(5) 0.0016(5)
C6 0.0418(8) 0.0267(7) 0.0340(7) -0.0023(6) 0.0013(6) -0.0095(6)
C5 0.0289(7) 0.0377(8) 0.0359(7) -0.0075(6) 0.0086(6) -0.0108(6)
C7 0.0495(10) 0.0391(8) 0.0396(8) -0.0015(7) -0.0077(7) 0.0037(7)
C8 0.0514(10) 0.0416(9) 0.0448(9) -0.0130(7) 0.0003(8) 0.0115(8)
O2 0.0235(5) 0.0232(4) 0.0280(5) -0.0029(4) 0.0043(4) -0.0057(4)
Li2 0.0283(12) 0.0239(11) 0.0275(11) -0.0015(9) 0.0020(9) -0.0015(9)
Li4 0.0227(11) 0.0260(10) 0.0282(11) 0.0007(9) 0.0020(9) 0.0008(9)

loop_
_atom_type_symbol
_atom_type_description
_atom_type_scat_dispersion_real
_atom_type_scat_dispersion_imag
_atom_type_scat_source
C C 0.0033 0.0016 'International Tables Vol C Tables 4.2.6.8 and 6.1.1.4'
H H 0.0000 0.0000 'International Tables Vol C Tables 4.2.6.8 and 6.1.1.4'
Li Li -0.0003 0.0001 'International Tables Vol C Tables 4.2.6.8 and 6.1.1.4'
N N 0.0061 0.0033 'International Tables Vol C Tables 4.2.6.8 and 6.1.1.4'
O O 0.0106 0.0060 'International Tables Vol C Tables 4.2.6.8 and 6.1.1.4'

loop_
_geom_angle_atom_site_label_1
_geom_angle_atom_site_label_2
_geom_angle_atom_site_label_3
_geom_angle
_geom_angle_site_symmetry_1
_geom_angle_site_symmetry_3
_geom_angle_publ_flag
C9 O3 Li4 122.39(10) . . ?
C9 O3 Li3 111.10(10) . . ?
Li4 O3 Li3 119.11(10) . . ?
C9 O3 Li1 107.30(10) . . ?
Li4 O3 Li1 80.55(9) . . ?
Li3 O3 Li1 110.41(10) . . ?
C13 O4 Li1 129.78(10) . . ?
C13 O4 Li4 137.51(11) . . ?
Li1 O4 Li4 81.58(10) . . ?
C13 O4 Li4 107.81(10) . 2 ?
Li1 O4 Li4 109.47(10) . 2 ?
Li4 O4 Li4 80.14(11) . 2 ?
O3 C9 C10 112.47(11) . . ?
N3 C10 C9 112.33(11) . . ?
O4 C13 C14 112.33(11) . . ?
O4 C13 Li4 43.04(7) . 2 ?
C14 C13 Li4 74.85(9) . 2 ?
N4 C14 C13 112.52(11) . . ?
N4 C14 Li4 50.05(8) . 2 ?
C13 C14 Li4 72.50(9) . 2 ?
O1 Li1 O4 121.80(12) . . ?
O1 Li1 O3 120.90(11) . . ?
O4 Li1 O3 97.19(10) . . ?
O1 Li1 N3 115.78(10) . . ?
O4 Li1 N3 107.42(10) . . ?
O3 Li1 N3 87.50(9) . . ?
O1 Li1 Li4 97.46(9) . 2 ?
O4 Li1 Li4 35.38(6) . 2 ?
O3 Li1 Li4 90.66(9) . 2 ?
N3 Li1 Li4 142.09(10) . 2 ?
O1 Li1 Li3 36.62(6) . 2 ?
O4 Li1 Li3 93.69(9) . 2 ?
O3 Li1 Li3 107.74(9) . 2 ?
N3 Li1 Li3 152.39(10) . 2 ?
Li4 Li1 Li3 62.61(7) 2 2 ?
C1 O1 Li2 119.94(11) . . ?
C1 O1 Li1 113.74(10) . . ?
Li2 O1 Li1 118.41(11) . . ?
C1 O1 Li3 109.06(10) . 2 ?
Li2 O1 Li3 80.67(9) . 2 ?
Li1 O1 Li3 108.61(10) . 2 ?
C11 N3 C12 110.07(13) . . ?
C11 N3 C10 110.73(12) . . ?
C12 N3 C10 110.11(12) . . ?
C11 N3 Li1 109.27(11) . . ?
C12 N3 Li1 118.38(11) . . ?
C10 N3 Li1 97.63(9) . . ?
C16 N4 C15 109.48(12) . . ?
C16 N4 C14 111.04(12) . . ?
C15 N4 C14 110.58(11) . . ?
C16 N4 Li4 108.68(11) . 2 ?
C15 N4 Li4 118.73(11) . 2 ?
C14 N4 Li4 97.80(10) . 2 ?
C3 N1 C4 109.19(12) . . ?
C3 N1 C2 109.69(11) . . ?
C4 N1 C2 111.29(12) . . ?
C3 N1 Li3 120.21(11) . 2 ?
C4 N1 Li3 110.12(10) . 2 ?
C2 N1 Li3 95.60(10) . 2 ?
O1 C1 C2 112.72(11) . . ?
O1 C1 Li3 42.67(7) . 2 ?
C2 C1 Li3 73.17(9) . 2 ?
N1 C2 C1 112.77(11) . . ?
N1 C2 Li3 52.24(8) . 2 ?
C1 C2 Li3 74.86(9) . 2 ?
O3 Li3 O2 120.36(12) . . ?
O3 Li3 O1 121.47(12) . 2 ?
O2 Li3 O1 97.31(10) . 2 ?
O3 Li3 N1 114.48(11) . 2 ?
O2 Li3 N1 110.53(10) . 2 ?
O1 Li3 N1 87.15(9) 2 2 ?
O3 Li3 Li2 136.94(13) . 2 ?
O2 Li3 Li2 49.58(8) . 2 ?
O1 Li3 Li2 48.00(7) 2 2 ?
N1 Li3 Li2 106.91(10) 2 2 ?
O3 Li3 C2 113.91(10) . 2 ?
O2 Li3 C2 125.02(10) . 2 ?
O1 Li3 C2 58.96(7) 2 2 ?
N1 Li3 C2 32.15(5) 2 2 ?
Li2 Li3 C2 94.78(9) 2 2 ?
O3 Li3 C1 128.83(10) . 2 ?
O2 Li3 C1 107.21(9) . 2 ?
O1 Li3 C1 28.27(5) 2 2 ?
N1 Li3 C1 58.92(7) 2 2 ?
Li2 Li3 C1 65.10(8) 2 2 ?
C2 Li3 C1 31.97(5) 2 2 ?
O3 Li3 Li1 87.12(9) . 2 ?
O2 Li3 Li1 114.12(10) . 2 ?
O1 Li3 Li1 34.78(6) 2 2 ?
N1 Li3 Li1 107.64(9) 2 2 ?
Li2 Li3 Li1 69.06(8) 2 2 ?
C2 Li3 Li1 75.50(7) 2 2 ?
C1 Li3 Li1 55.21(6) 2 2 ?
C8 N2 C7 108.29(12) . . ?
C8 N2 C6 110.70(12) . . ?
C7 N2 C6 110.48(12) . . ?
C8 N2 Li2 115.96(12) . . ?
C7 N2 Li2 114.84(11) . . ?
C6 N2 Li2 96.03(10) . . ?
N2 C6 C5 112.51(12) . . ?
O2 C5 C6 112.40(12) . . ?
C5 O2 Li3 128.79(11) . . ?
C5 O2 Li2 140.32(11) . 2 ?
Li3 O2 Li2 81.09(10) . 2 ?
C5 O2 Li2 106.30(10) . . ?
Li3 O2 Li2 109.52(10) . . ?
Li2 O2 Li2 81.20(10) 2 . ?
O1 Li2 O2 100.39(10) . 2 ?
O1 Li2 O2 121.88(12) . . ?
O2 Li2 O2 98.32(10) 2 . ?
O1 Li2 N2 122.51(11) . . ?
O2 Li2 N2 122.31(11) 2 . ?
O2 Li2 N2 90.25(10) . . ?
O1 Li2 Li3 51.33(8) . 2 ?
O2 Li2 Li3 49.33(7) 2 2 ?
O2 Li2 Li3 117.25(11) . 2 ?
N2 Li2 Li3 151.18(12) . 2 ?
O1 Li2 Li2 117.34(8) . 2 ?
O2 Li2 Li2 49.41(8) 2 2 ?
O2 Li2 Li2 49.39(8) . 2 ?
N2 Li2 Li2 119.53(8) . 2 ?
Li3 Li2 Li2 77.71(10) 2 2 ?
O3 Li4 O4 100.30(10) . . ?
O3 Li4 O4 120.29(12) . 2 ?
O4 Li4 O4 99.44(10) . 2 ?
O3 Li4 N4 123.08(12) . 2 ?
O4 Li4 N4 122.61(11) . 2 ?
O4 Li4 N4 89.79(9) 2 2 ?
O3 Li4 Li4 116.77(8) . 2 ?
O4 Li4 Li4 50.04(8) . 2 ?
O4 Li4 Li4 49.82(8) 2 2 ?
N4 Li4 Li4 119.28(8) 2 2 ?
O3 Li4 C13 131.64(11) . 2 ?
O4 Li4 C13 116.86(10) . 2 ?
O4 Li4 C13 29.15(5) 2 2 ?
N4 Li4 C13 60.87(7) 2 2 ?
Li4 Li4 C13 73.03(10) 2 2 ?
O3 Li4 C14 145.99(12) . 2 ?
O4 Li4 C14 113.47(10) . 2 ?
O4 Li4 C14 59.49(7) 2 2 ?
N4 Li4 C14 32.15(5) 2 2 ?
Li4 Li4 C14 89.35(8) 2 2 ?
C13 Li4 C14 32.65(5) 2 2 ?
O3 Li4 Li1 87.52(9) . 2 ?
O4 Li4 Li1 94.46(9) . 2 ?
O4 Li4 Li1 35.15(6) 2 2 ?
N4 Li4 Li1 120.54(10) 2 2 ?
Li4 Li4 Li1 51.40(8) 2 2 ?
C13 Li4 Li1 61.16(7) 2 2 ?
C14 Li4 Li1 93.53(8) 2 2 ?

loop_
_geom_bond_atom_site_label_1
_geom_bond_atom_site_label_2
_geom_bond_distance
_geom_bond_site_symmetry_2
_geom_bond_publ_flag
O3 C9 1.3922(16) . ?
O3 Li4 1.899(2) . ?
O3 Li3 1.906(2) . ?
O3 Li1 1.994(2) . ?
O4 C13 1.3810(16) . ?
O4 Li1 1.925(2) . ?
O4 Li4 1.929(2) . ?
O4 Li4 1.935(2) 2 ?
C9 C10 1.513(2) . ?
C10 N3 1.4731(18) . ?
C13 C14 1.527(2) . ?
C13 Li4 2.700(3) 2 ?
C14 N4 1.4673(19) . ?
C14 Li4 2.732(3) 2 ?
Li1 O1 1.903(2) . ?
Li1 N3 2.189(2) . ?
Li1 Li4 3.152(3) 2 ?
Li1 Li3 3.162(3) 2 ?
O1 C1 1.3904(16) . ?
O1 Li2 1.894(2) . ?
O1 Li3 1.990(2) 2 ?
N3 C11 1.4448(19) . ?
N3 C12 1.4541(19) . ?
N4 C16 1.4585(19) . ?
N4 C15 1.4622(18) . ?
N4 Li4 2.114(2) 2 ?
N1 C3 1.4606(18) . ?
N1 C4 1.4644(18) . ?
N1 C2 1.4714(18) . ?
N1 Li3 2.186(3) 2 ?
C1 C2 1.522(2) . ?
C1 Li3 2.775(3) 2 ?
C2 Li3 2.752(3) 2 ?
Li3 O2 1.931(2) . ?
Li3 O1 1.990(2) 2 ?
Li3 N1 2.186(3) 2 ?
Li3 Li2 2.515(3) 2 ?
Li3 C2 2.752(3) 2 ?
Li3 C1 2.775(3) 2 ?
Li3 Li1 3.162(3) 2 ?
N2 C8 1.4610(19) . ?
N2 C7 1.4646(19) . ?
N2 C6 1.4730(19) . ?
N2 Li2 2.157(2) . ?
C6 C5 1.529(2) . ?
C5 O2 1.3846(16) . ?
O2 Li2 1.938(2) 2 ?
O2 Li2 1.939(2) . ?
Li2 O2 1.938(2) 2 ?
Li2 Li3 2.515(3) 2 ?
Li2 Li2 2.523(4) 2 ?
Li4 O4 1.935(2) 2 ?
Li4 N4 2.114(2) 2 ?
Li4 Li4 2.488(4) 2 ?
Li4 C13 2.700(3) 2 ?
Li4 C14 2.732(3) 2 ?
Li4 Li1 3.152(3) 2 ?
